data_4105819
loop_
_publ_author_name
'Yunho Lee'
'Jonas C. Peters'

_publ_section_title
;
 Silylation of Iron-Bound Carbon Monoxide Affords a Terminal Fe Carbyne
;
_journal_name_full 'Journal of the American Chemical Society'
_journal_page_first 4438
_journal_page_last 4446
_journal_paper_doi 10.1021/ja109678y
_journal_volume 133
_journal_year 2011
_chemical_formula_sum 'C49 H78 Fe Na O4 P3 Si'
_chemical_formula_weight 930.95
_chemical_name_systematic
; 
 ? 
;
_space_group_IT_number 146
_symmetry_cell_setting trigonal
_symmetry_space_group_name_Hall 'R 3'
_symmetry_space_group_name_H-M 'R 3 :H'
_atom_sites_solution_hydrogens geom
_atom_sites_solution_primary direct
_atom_sites_solution_secondary difmap
_audit_creation_method SHELXL-97
_cell_angle_alpha 90.00
_cell_angle_beta 90.00
_cell_angle_gamma 120.00
_cell_formula_units_Z 3
_cell_length_a 17.9012(7)
_cell_length_b 17.9012(7)
_cell_length_c 13.0887(10)
_cell_measurement_reflns_used 9887
_cell_measurement_temperature 100(2)
_cell_measurement_theta_max 30.60
_cell_measurement_theta_min 2.28
_cell_volume 3632.4(3)
_computing_cell_refinement 'Bruker SAINT'
_computing_data_collection 'Bruker APEX2'
_computing_data_reduction 'Bruker SAINT'
_computing_molecular_graphics 'Bruker SHELXTL'
_computing_publication_material 'Bruker SHELXTL'
_computing_structure_refinement 'SHELXL-97 (Sheldrick, 2008)'
_computing_structure_solution 'SHELXS-97 (Sheldrick, 2008)'
_diffrn_ambient_temperature 100(2)
_diffrn_measured_fraction_theta_full 0.999
_diffrn_measured_fraction_theta_max 0.999
_diffrn_measurement_device_type 'Bruker APEX-II CCD'
_diffrn_measurement_method '\f and \w scans'
_diffrn_radiation_monochromator graphite
_diffrn_radiation_source 'fine-focus sealed tube'
_diffrn_radiation_type MoK\a
_diffrn_radiation_wavelength 0.71073
_diffrn_reflns_av_R_equivalents 0.0360
_diffrn_reflns_av_sigmaI/netI 0.0359
_diffrn_reflns_limit_h_max 24
_diffrn_reflns_limit_h_min -24
_diffrn_reflns_limit_k_max 24
_diffrn_reflns_limit_k_min -24
_diffrn_reflns_limit_l_max 17
_diffrn_reflns_limit_l_min -17
_diffrn_reflns_number 18641
_diffrn_reflns_theta_full 29.12
_diffrn_reflns_theta_max 29.12
_diffrn_reflns_theta_min 2.04
_exptl_absorpt_coefficient_mu 0.486
_exptl_absorpt_correction_T_max 0.9432
_exptl_absorpt_correction_T_min 0.9355
_exptl_absorpt_correction_type multi-scan
_exptl_crystal_colour red
_exptl_crystal_density_diffrn 1.277
_exptl_crystal_description block
_exptl_crystal_F_000 620
_exptl_crystal_size_max 0.40
_exptl_crystal_size_mid 0.40
_exptl_crystal_size_min 0.35
_refine_diff_density_max 0.316
_refine_diff_density_min -0.190
_refine_diff_density_rms 0.047
_refine_ls_abs_structure_details 'Flack H D (1983), Acta Cryst. A39, 876-881'
_refine_ls_abs_structure_Flack -0.005(10)
_refine_ls_extinction_method none
_refine_ls_goodness_of_fit_ref 1.033
_refine_ls_hydrogen_treatment constr
_refine_ls_matrix_type full
_refine_ls_number_parameters 182
_refine_ls_number_reflns 4293
_refine_ls_number_restraints 1
_refine_ls_restrained_S_all 1.033
_refine_ls_R_factor_all 0.0295
_refine_ls_R_factor_gt 0.0272
_refine_ls_shift/su_max 0.001
_refine_ls_shift/su_mean 0.000
_refine_ls_structure_factor_coef Fsqd
_refine_ls_weighting_details 'calc w=1/[\s^2^(Fo^2^)+(0.0374P)^2^+0.0000P] where P=(Fo^2^+2Fc^2^)/3'
_refine_ls_weighting_scheme calc
_refine_ls_wR_factor_gt 0.0635
_refine_ls_wR_factor_ref 0.0649
_reflns_number_gt 4076
_reflns_number_total 4293
_reflns_threshold_expression >2sigma(I)
_cod_data_source_file ja109678y_si_002_2.cif
_cod_data_source_block 09120
_cod_original_sg_symbol_H-M 'R 3'
_cod_database_code 4105819

loop_
_symmetry_equiv_pos_as_xyz
'x, y, z'
'-y, x-y, z'
'-x+y, -x, z'
'x+2/3, y+1/3, z+1/3'
'-y+2/3, x-y+1/3, z+1/3'
'-x+y+2/3, -x+1/3, z+1/3'
'x+1/3, y+2/3, z+2/3'
'-y+1/3, x-y+2/3, z+2/3'
'-x+y+1/3, -x+2/3, z+2/3'

loop_
_atom_site_label
_atom_site_type_symbol
_atom_site_fract_x
_atom_site_fract_y
_atom_site_fract_z
_atom_site_U_iso_or_equiv
_atom_site_adp_type
_atom_site_occupancy
_atom_site_symmetry_multiplicity
_atom_site_calc_flag
_atom_site_refinement_flags
Fe Fe 1.0000 1.0000 0.86628(2) 0.01165(8) Uani 1 3 d S
P1 P 0.86092(2) 0.91897(2) 0.88907(3) 0.01268(8) Uani 1 1 d .
Si Si 1.0000 1.0000 1.03884(5) 0.01237(14) Uani 1 3 d S
Na Na 1.0000 1.0000 0.47630(8) 0.0175(2) Uani 1 3 d S
O1 O 1.0000 1.0000 0.64315(15) 0.0282(5) Uani 1 3 d S
C7 C 0.78618(9) 0.96604(9) 0.89431(12) 0.0150(3) Uani 1 1 d .
H7 H 0.7987 1.0028 0.8321 0.018 Uiso 1 1 calc R
C13 C 1.0000 1.0000 0.7339(2) 0.0173(5) Uani 1 3 d S
O2 O 0.97680(8) 0.86722(7) 0.44077(10) 0.0268(3) Uani 1 1 d .
C6 C 0.83128(9) 0.86460(9) 1.01548(11) 0.0142(3) Uani 1 1 d .
C2 C 0.87634(10) 0.87620(10) 1.19153(12) 0.0179(3) Uani 1 1 d .
H2 H 0.9181 0.9051 1.2435 0.021 Uiso 1 1 calc R
C10 C 0.79423(10) 0.82812(10) 0.79782(12) 0.0174(3) Uani 1 1 d .
H10 H 0.7351 0.7936 0.8277 0.021 Uiso 1 1 calc R
C1 C 0.89456(9) 0.90781(9) 1.09178(11) 0.0140(3) Uani 1 1 d .
C8 C 0.80733(10) 1.02597(10) 0.98667(12) 0.0188(3) Uani 1 1 d .
H8A H 0.7761 1.0578 0.9810 0.028 Uiso 1 1 calc R
H8B H 0.8695 1.0668 0.9886 0.028 Uiso 1 1 calc R
H8C H 0.7899 0.9916 1.0495 0.028 Uiso 1 1 calc R
C5 C 0.75352(10) 0.79051(9) 1.04070(12) 0.0174(3) Uani 1 1 d .
H5 H 0.7116 0.7608 0.9891 0.021 Uiso 1 1 calc R
C3 C 0.79792(10) 0.80294(10) 1.21657(12) 0.0200(3) Uani 1 1 d .
H3 H 0.7865 0.7828 1.2851 0.024 Uiso 1 1 calc R
C15 C 1.02110(11) 0.76319(12) 0.45852(14) 0.0265(4) Uani 1 1 d .
H15A H 1.0725 0.7801 0.5017 0.032 Uiso 1 1 calc R
H15B H 1.0124 0.7150 0.4135 0.032 Uiso 1 1 calc R
C4 C 0.73695(10) 0.75989(10) 1.14091(12) 0.0195(3) Uani 1 1 d .
H4 H 0.6840 0.7096 1.1573 0.023 Uiso 1 1 calc R
C11 C 0.83012(11) 0.76782(11) 0.78295(14) 0.0241(3) Uani 1 1 d .
H11A H 0.7926 0.7211 0.7363 0.036 Uiso 1 1 calc R
H11B H 0.8326 0.7434 0.8490 0.036 Uiso 1 1 calc R
H11C H 0.8883 0.8001 0.7539 0.036 Uiso 1 1 calc R
C9 C 0.68854(9) 0.90246(10) 0.89456(12) 0.0182(3) Uani 1 1 d .
H9A H 0.6730 0.8662 0.9558 0.027 Uiso 1 1 calc R
H9B H 0.6728 0.8659 0.8336 0.027 Uiso 1 1 calc R
H9C H 0.6575 0.9347 0.8945 0.027 Uiso 1 1 calc R
C12 C 0.78525(11) 0.86282(11) 0.69384(13) 0.0231(3) Uani 1 1 d .
H12A H 0.8424 0.8977 0.6631 0.035 Uiso 1 1 calc R
H12B H 0.7585 0.8985 0.7035 0.035 Uiso 1 1 calc R
H12C H 0.7491 0.8144 0.6486 0.035 Uiso 1 1 calc R
C14 C 1.03183(13) 0.83943(13) 0.39561(16) 0.0331(4) Uani 1 1 d .
H14A H 1.0926 0.8867 0.3970 0.040 Uiso 1 1 calc R
H14B H 1.0150 0.8219 0.3237 0.040 Uiso 1 1 calc R
C16 C 0.94114(12) 0.73703(12) 0.52480(15) 0.0307(4) Uani 1 1 d .
H16A H 0.8987 0.6749 0.5169 0.037 Uiso 1 1 calc R
H16B H 0.9570 0.7495 0.5978 0.037 Uiso 1 1 calc R
C17 C 0.90551(12) 0.79237(12) 0.48389(16) 0.0312(4) Uani 1 1 d .
H17A H 0.8610 0.7605 0.4312 0.037 Uiso 1 1 calc R
H17B H 0.8792 0.8087 0.5398 0.037 Uiso 1 1 calc R

loop_
_atom_site_aniso_label
_atom_site_aniso_U_11
_atom_site_aniso_U_22
_atom_site_aniso_U_33
_atom_site_aniso_U_23
_atom_site_aniso_U_13
_atom_site_aniso_U_12
Fe 0.01200(11) 0.01200(11) 0.01095(17) 0.000 0.000 0.00600(5)
P1 0.01186(17) 0.01310(17) 0.01305(17) -0.00027(13) -0.00045(14) 0.00620(14)
Si 0.01263(19) 0.01263(19) 0.0119(3) 0.000 0.000 0.00632(10)
Na 0.0179(3) 0.0179(3) 0.0167(6) 0.000 0.000 0.00893(15)
O1 0.0345(7) 0.0345(7) 0.0157(11) 0.000 0.000 0.0173(4)
C7 0.0147(6) 0.0155(7) 0.0161(7) 0.0013(5) 0.0010(5) 0.0085(6)
C13 0.0184(7) 0.0184(7) 0.0151(13) 0.000 0.000 0.0092(4)
O2 0.0342(7) 0.0198(6) 0.0293(7) 0.0002(5) 0.0033(5) 0.0157(5)
C6 0.0141(7) 0.0140(7) 0.0169(7) 0.0008(5) 0.0022(5) 0.0088(6)
C2 0.0208(7) 0.0179(7) 0.0169(7) -0.0004(6) 0.0011(6) 0.0111(6)
C10 0.0134(7) 0.0177(7) 0.0191(8) -0.0033(6) -0.0030(6) 0.0064(6)
C1 0.0154(7) 0.0127(6) 0.0167(7) 0.0003(5) 0.0012(6) 0.0093(6)
C8 0.0190(7) 0.0195(7) 0.0210(8) -0.0019(6) -0.0010(6) 0.0120(6)
C5 0.0150(7) 0.0162(7) 0.0221(8) 0.0006(6) -0.0004(6) 0.0085(6)
C3 0.0259(8) 0.0183(7) 0.0177(8) 0.0061(6) 0.0055(6) 0.0125(7)
C15 0.0270(9) 0.0302(9) 0.0268(9) 0.0010(7) -0.0008(7) 0.0175(7)
C4 0.0173(7) 0.0150(7) 0.0264(9) 0.0054(6) 0.0058(6) 0.0082(6)
C11 0.0244(8) 0.0229(8) 0.0274(9) -0.0108(7) -0.0090(7) 0.0134(7)
C9 0.0147(7) 0.0188(7) 0.0224(8) 0.0004(6) 0.0003(6) 0.0093(6)
C12 0.0215(8) 0.0297(8) 0.0180(8) -0.0049(7) -0.0051(6) 0.0128(7)
C14 0.0372(10) 0.0278(9) 0.0380(11) 0.0089(8) 0.0157(8) 0.0190(8)
C16 0.0294(9) 0.0321(10) 0.0320(10) 0.0095(8) 0.0044(8) 0.0165(8)
C17 0.0275(9) 0.0276(9) 0.0404(11) 0.0038(8) 0.0080(8) 0.0153(8)

loop_
_atom_type_symbol
_atom_type_description
_atom_type_scat_dispersion_real
_atom_type_scat_dispersion_imag
_atom_type_scat_source
C C 0.0033 0.0016 'International Tables Vol C Tables 4.2.6.8 and 6.1.1.4'
H H 0.0000 0.0000 'International Tables Vol C Tables 4.2.6.8 and 6.1.1.4'
O O 0.0106 0.0060 'International Tables Vol C Tables 4.2.6.8 and 6.1.1.4'
Na Na 0.0362 0.0249 'International Tables Vol C Tables 4.2.6.8 and 6.1.1.4'
Si Si 0.0817 0.0704 'International Tables Vol C Tables 4.2.6.8 and 6.1.1.4'
P P 0.1023 0.0942 'International Tables Vol C Tables 4.2.6.8 and 6.1.1.4'
Fe Fe 0.3463 0.8444 'International Tables Vol C Tables 4.2.6.8 and 6.1.1.4'

loop_
_geom_angle_atom_site_label_1
_geom_angle_atom_site_label_2
_geom_angle_atom_site_label_3
_geom_angle
_geom_angle_site_symmetry_1
_geom_angle_site_symmetry_3
C13 Fe P1 97.844(13) . 3_675
C13 Fe P1 97.843(13) . 2_765
P1 Fe P1 118.168(6) 3_675 2_765
C13 Fe P1 97.843(13) . .
P1 Fe P1 118.169(6) 3_675 .
P1 Fe P1 118.168(6) 2_765 .
C13 Fe Si 180.000(1) . .
P1 Fe Si 82.156(13) 3_675 .
P1 Fe Si 82.157(13) 2_765 .
P1 Fe Si 82.157(13) . .
C6 P1 C10 102.74(7) . .
C6 P1 C7 96.88(6) . .
C10 P1 C7 97.03(7) . .
C6 P1 Fe 113.67(5) . .
C10 P1 Fe 120.38(5) . .
C7 P1 Fe 121.99(5) . .
C1 Si C1 107.62(5) . 3_675
C1 Si C1 107.62(5) . 2_765
C1 Si C1 107.62(5) 3_675 2_765
C1 Si Fe 111.26(5) . .
C1 Si Fe 111.26(5) 3_675 .
C1 Si Fe 111.26(5) 2_765 .
O1 Na O2 101.94(4) . 3_675
O1 Na O2 101.94(4) . .
O2 Na O2 115.83(3) 3_675 .
O1 Na O2 101.94(4) . 2_765
O2 Na O2 115.84(3) 3_675 2_765
O2 Na O2 115.83(3) . 2_765
C13 O1 Na 180.000(1) . .
C8 C7 C9 107.95(12) . .
C8 C7 P1 110.82(10) . .
C9 C7 P1 117.56(10) . .
C8 C7 H7 106.6 . .
C9 C7 H7 106.6 . .
P1 C7 H7 106.6 . .
O1 C13 Fe 180.000(1) . .
C17 O2 C14 106.52(13) . .
C17 O2 Na 121.15(10) . .
C14 O2 Na 131.01(11) . .
C5 C6 C1 119.77(14) . .
C5 C6 P1 126.49(12) . .
C1 C6 P1 113.66(11) . .
C1 C2 C3 121.40(15) . .
C1 C2 H2 119.3 . .
C3 C2 H2 119.3 . .
C11 C10 C12 109.91(14) . .
C11 C10 P1 112.55(11) . .
C12 C10 P1 111.17(11) . .
C11 C10 H10 107.7 . .
C12 C10 H10 107.7 . .
P1 C10 H10 107.7 . .
C2 C1 C6 118.54(14) . .
C2 C1 Si 128.27(12) . .
C6 C1 Si 113.03(11) . .
C7 C8 H8A 109.5 . .
C7 C8 H8B 109.5 . .
H8A C8 H8B 109.5 . .
C7 C8 H8C 109.5 . .
H8A C8 H8C 109.5 . .
H8B C8 H8C 109.5 . .
C4 C5 C6 120.61(14) . .
C4 C5 H5 119.7 . .
C6 C5 H5 119.7 . .
C4 C3 C2 119.69(15) . .
C4 C3 H3 120.2 . .
C2 C3 H3 120.2 . .
C14 C15 C16 105.07(14) . .
C14 C15 H15A 110.7 . .
C16 C15 H15A 110.7 . .
C14 C15 H15B 110.7 . .
C16 C15 H15B 110.7 . .
H15A C15 H15B 108.8 . .
C3 C4 C5 119.95(14) . .
C3 C4 H4 120.0 . .
C5 C4 H4 120.0 . .
C10 C11 H11A 109.5 . .
C10 C11 H11B 109.5 . .
H11A C11 H11B 109.5 . .
C10 C11 H11C 109.5 . .
H11A C11 H11C 109.5 . .
H11B C11 H11C 109.5 . .
C7 C9 H9A 109.5 . .
C7 C9 H9B 109.5 . .
H9A C9 H9B 109.5 . .
C7 C9 H9C 109.5 . .
H9A C9 H9C 109.5 . .
H9B C9 H9C 109.5 . .
C10 C12 H12A 109.5 . .
C10 C12 H12B 109.5 . .
H12A C12 H12B 109.5 . .
C10 C12 H12C 109.5 . .
H12A C12 H12C 109.5 . .
H12B C12 H12C 109.5 . .
O2 C14 C15 106.71(14) . .
O2 C14 H14A 110.4 . .
C15 C14 H14A 110.4 . .
O2 C14 H14B 110.4 . .
C15 C14 H14B 110.4 . .
H14A C14 H14B 108.6 . .
C17 C16 C15 103.52(14) . .
C17 C16 H16A 111.1 . .
C15 C16 H16A 111.1 . .
C17 C16 H16B 111.1 . .
C15 C16 H16B 111.1 . .
H16A C16 H16B 109.0 . .
O2 C17 C16 106.39(14) . .
O2 C17 H17A 110.5 . .
C16 C17 H17A 110.5 . .
O2 C17 H17B 110.5 . .
C16 C17 H17B 110.5 . .
H17A C17 H17B 108.6 . .

loop_
_geom_bond_atom_site_label_1
_geom_bond_atom_site_label_2
_geom_bond_distance
_geom_bond_site_symmetry_2
Fe C13 1.732(3) .
Fe P1 2.1864(4) 3_675
Fe P1 2.1864(4) 2_765
Fe P1 2.1864(4) .
Fe Si 2.2586(8) .
P1 C6 1.8574(15) .
P1 C10 1.8855(16) .
P1 C7 1.9059(15) .
Si C1 1.9109(15) .
Si C1 1.9109(15) 3_675
Si C1 1.9109(15) 2_765
Na O1 2.184(2) .
Na O2 2.2475(11) 3_675
Na O2 2.2475(11) .
Na O2 2.2476(11) 2_765
O1 C13 1.188(3) .
C7 C8 1.533(2) .
C7 C9 1.537(2) .
C7 H7 1.0000 .
O2 C17 1.426(2) .
O2 C14 1.434(2) .
C6 C5 1.400(2) .
C6 C1 1.415(2) .
C2 C1 1.395(2) .
C2 C3 1.399(2) .
C2 H2 0.9500 .
C10 C11 1.520(2) .
C10 C12 1.537(2) .
C10 H10 1.0000 .
C8 H8A 0.9800 .
C8 H8B 0.9800 .
C8 H8C 0.9800 .
C5 C4 1.395(2) .
C5 H5 0.9500 .
C3 C4 1.387(2) .
C3 H3 0.9500 .
C15 C14 1.522(3) .
C15 C16 1.533(2) .
C15 H15A 0.9900 .
C15 H15B 0.9900 .
C4 H4 0.9500 .
C11 H11A 0.9800 .
C11 H11B 0.9800 .
C11 H11C 0.9800 .
C9 H9A 0.9800 .
C9 H9B 0.9800 .
C9 H9C 0.9800 .
C12 H12A 0.9800 .
C12 H12B 0.9800 .
C12 H12C 0.9800 .
C14 H14A 0.9900 .
C14 H14B 0.9900 .
C16 C17 1.519(2) .
C16 H16A 0.9900 .
C16 H16B 0.9900 .
C17 H17A 0.9900 .
C17 H17B 0.9900 .
